data_2240140
loop_
_publ_author_name
'Sooksimuang, Thanasat'
'Kamtonwong, Siriporn'
'Parnchan, Waraporn'
'Kangkaew, Laongdao'
'Sahasithiwat, Somboon'

_publ_section_title
;
 Crystal structure of
 3,13-dimethoxy-5,6,10,11-tetrahydrofuro[3,4-<i>i</i>][5]helicene-7,9-dione
;
_journal_issue 11
_journal_name_full 'Acta Crystallographica Section E'
_journal_page_first 418
_journal_page_last 420
_journal_paper_doi 10.1107/S1600536814023137
_journal_volume 70
_journal_year 2014
_chemical_formula_iupac 'C26 H20 O5'
_chemical_formula_moiety 'C26 H20 O5'
_chemical_formula_sum 'C26 H20 O5'
_chemical_formula_weight 412.42
_chemical_name_systematic
;
3,13-dimethoxy-5,6,10,11-tetrahydrofuro[3,4-<i>i</i>][5]helicene-7,9-dione
;
_space_group_crystal_system triclinic
_space_group_IT_number 2
_space_group_name_Hall '-P 1'
_space_group_name_H-M_alt 'P -1'
_symmetry_space_group_name_Hall '-P 1'
_symmetry_space_group_name_H-M 'P -1'
_atom_sites_solution_hydrogens geom
_audit_creation_method SHELXL-2013
_cell_angle_alpha 61.695(3)
_cell_angle_beta 84.535(3)
_cell_angle_gamma 84.460(3)
_cell_formula_units_Z 4
_cell_length_a 8.7570(9)
_cell_length_b 15.9008(16)
_cell_length_c 16.2987(16)
_cell_measurement_reflns_used 5829
_cell_measurement_temperature 296(2)
_cell_measurement_theta_max 21.34
_cell_measurement_theta_min 2.34
_cell_volume 1985.6(4)
_computing_cell_refinement
;
SAINT (Bruker, 2013)
;
_computing_data_collection
;
APEX2 (Bruker, 2008)
;
_computing_data_reduction
;
SAINT (Bruker, 2013)
;
_computing_molecular_graphics
;
ORTEP-3 for Windows (Farrugia, 2012) and Mercury
(Macrae <i>et al.</i>,  2006)
;
_computing_publication_material
;
WinGX (Farrugia, 2012) and publCIF
(Westrip, 2010)
;
_computing_structure_refinement
;
SHELXL2013 (Sheldrick, 2008)
;
_computing_structure_solution
;
SHELXS2013 (Sheldrick, 2008)
;
_diffrn_ambient_temperature 296(2)
_diffrn_measured_fraction_theta_full 0.999
_diffrn_measured_fraction_theta_max 0.996
_diffrn_measurement_device_type 'Bruker APEXII CCD'
_diffrn_measurement_method '\f and \w scans'
_diffrn_radiation_type MoK\a
_diffrn_radiation_wavelength 0.71073
_diffrn_reflns_av_R_equivalents 0.0487
_diffrn_reflns_limit_h_max 10
_diffrn_reflns_limit_h_min -10
_diffrn_reflns_limit_k_max 18
_diffrn_reflns_limit_k_min -18
_diffrn_reflns_limit_l_max 19
_diffrn_reflns_limit_l_min -18
_diffrn_reflns_number 33986
_diffrn_reflns_theta_full 25.000
_diffrn_reflns_theta_max 25.122
_diffrn_reflns_theta_min 2.468
_exptl_absorpt_coefficient_mu 0.095
_exptl_absorpt_correction_T_max 0.75
_exptl_absorpt_correction_T_min 0.67
_exptl_absorpt_correction_type multi-scan
_exptl_absorpt_process_details
;
(SADABS; Bruker, 2012)
;
_exptl_crystal_colour yellow
_exptl_crystal_density_diffrn 1.380
_exptl_crystal_description block
_exptl_crystal_F_000 864
_exptl_crystal_size_max 0.420
_exptl_crystal_size_mid 0.340
_exptl_crystal_size_min 0.160
_refine_diff_density_max 0.546
_refine_diff_density_min -0.285
_refine_ls_extinction_method none
_refine_ls_goodness_of_fit_ref 1.021
_refine_ls_hydrogen_treatment constr
_refine_ls_matrix_type full
_refine_ls_number_parameters 559
_refine_ls_number_reflns 7072
_refine_ls_number_restraints 0
_refine_ls_restrained_S_all 1.021
_refine_ls_R_factor_all 0.0913
_refine_ls_R_factor_gt 0.0489
_refine_ls_shift/su_max 0.000
_refine_ls_shift/su_mean 0.000
_refine_ls_structure_factor_coef Fsqd
_refine_ls_weighting_details 'w=1/[\s^2^(Fo^2^)+(0.0675P)^2^+0.2937P] where P=(Fo^2^+2Fc^2^)/3'
_refine_ls_weighting_scheme calc
_refine_ls_wR_factor_gt 0.1162
_refine_ls_wR_factor_ref 0.1395
_reflns_number_gt 4457
_reflns_number_total 7072
_reflns_threshold_expression I>2\s(I)
_cod_data_source_file nr2055sup1.cif
_cod_data_source_block I
_cod_original_cell_volume 1985.6(3)
_cod_database_code 2240140
_cod_database_fobs_code 2240140
_shelx_space_group_comment
;
The symmetry employed for this shelxl refinement is uniquely defined
by the following loop, which should always be used as a source of
symmetry information in preference to the above space-group names.
They are only intended as comments.
;
_shelx_estimated_absorpt_t_min 0.961
_shelx_estimated_absorpt_t_max 0.985
_shelxl_version_number .2013

loop_
_space_group_symop_operation_xyz
'x, y, z'
'-x, -y, -z'

loop_
_atom_site_type_symbol
_atom_site_label
_atom_site_fract_x
_atom_site_fract_y
_atom_site_fract_z
_atom_site_U_iso_or_equiv
_atom_site_adp_type
_atom_site_calc_flag
_atom_site_occupancy
O O1 0.2293(2) -0.31891(12) 0.40355(12) 0.0598(5) Uani d 1
O O2 0.1461(2) 0.05931(15) -0.14110(13) 0.0735(6) Uani d 1
O O3 0.4061(2) 0.25200(12) 0.37700(13) 0.0591(5) Uani d 1
O O4 0.2984(2) 0.36801(12) 0.24856(13) 0.0593(5) Uani d 1
O O5 0.1804(3) 0.45029(13) 0.11326(14) 0.0781(6) Uani d 1
C C1 0.1382(3) -0.06644(16) 0.26419(16) 0.0426(6) Uani d 1
H H1 0.0655 -0.0281 0.2217 0.051 Uiso calc 1
C C2 0.1326(3) -0.16423(17) 0.30604(16) 0.0467(6) Uani d 1
H H2 0.0559 -0.1912 0.2921 0.056 Uiso calc 1
C C3 0.2405(3) -0.22305(16) 0.36894(16) 0.0446(6) Uani d 1
C C4 0.3497(3) -0.18195(16) 0.39277(15) 0.0443(6) Uani d 1
H H4 0.4207 -0.2208 0.4362 0.053 Uiso calc 1
C C5 0.4635(3) -0.03684(16) 0.38211(16) 0.0425(6) Uani d 1
H H5A 0.5507 -0.0160 0.3372 0.051 Uiso calc 1
H H5B 0.5012 -0.0827 0.4423 0.051 Uiso calc 1
C C6 0.3807(3) 0.04838(16) 0.38856(15) 0.0429(6) Uani d 1
H H6A 0.3001 0.0263 0.4379 0.051 Uiso calc 1
H H6B 0.4526 0.0807 0.4042 0.051 Uiso calc 1
C C7 0.2975(2) 0.21484(16) 0.26582(15) 0.0400(5) Uani d 1
C C8 0.2294(3) 0.27700(16) 0.18311(16) 0.0442(6) Uani d 1
C C9 0.1102(3) 0.31073(17) 0.03254(17) 0.0557(7) Uani d 1
H H9A 0.1894 0.3356 -0.0174 0.067 Uiso calc 1
H H9B 0.0542 0.3644 0.0368 0.067 Uiso calc 1
C C10 0.0011(3) 0.25601(18) 0.01103(18) 0.0552(7) Uani d 1
H H10A -0.0823 0.2348 0.0587 0.066 Uiso calc 1
H H10B -0.0425 0.2972 -0.0487 0.066 Uiso calc 1
C C11 0.0742(3) 0.14675(18) -0.06160(16) 0.0517(6) Uani d 1
H H11 0.0009 0.1797 -0.1055 0.062 Uiso calc 1
C C12 0.1672(3) 0.07429(18) -0.06706(16) 0.0499(6) Uani d 1
C C13 0.2755(3) 0.02482(18) -0.00206(16) 0.0489(6) Uani d 1
H H13 0.3399 -0.0233 -0.0061 0.059 Uiso calc 1
C C14 0.2879(3) 0.04721(16) 0.06923(16) 0.0439(6) Uani d 1
H H14 0.3613 0.0136 0.1129 0.053 Uiso calc 1
C C15 0.2512(2) -0.02339(15) 0.28425(15) 0.0375(5) Uani d 1
C C16 0.3536(2) -0.08296(16) 0.35214(15) 0.0381(5) Uani d 1
C C17 0.2585(2) 0.08169(15) 0.24154(15) 0.0372(5) Uani d 1
C C18 0.3120(2) 0.11728(16) 0.29812(15) 0.0379(5) Uani d 1
C C19 0.2096(2) 0.14721(16) 0.15063(15) 0.0383(5) Uani d 1
C C20 0.1827(3) 0.24554(16) 0.12332(15) 0.0434(6) Uani d 1
C C21 0.1934(2) 0.11857(16) 0.07733(15) 0.0399(5) Uani d 1
C C22 0.0884(3) 0.17124(16) 0.00842(15) 0.0441(6) Uani d 1
C C23 0.3521(3) -0.38130(18) 0.45629(19) 0.0671(8) Uani d 1
H H23A 0.3298 -0.4465 0.4770 0.101 Uiso calc 1
H H23B 0.3631 -0.3720 0.5094 0.101 Uiso calc 1
H H23C 0.4459 -0.3673 0.4179 0.101 Uiso calc 1
C C24 0.2461(4) -0.0086(3) -0.1551(2) 0.0984(12) Uani d 1
H H24A 0.2190 -0.0113 -0.2095 0.148 Uiso calc 1
H H24B 0.2371 -0.0704 -0.1016 0.148 Uiso calc 1
H H24C 0.3500 0.0098 -0.1638 0.148 Uiso calc 1
C C25 0.3434(3) 0.27254(18) 0.30762(19) 0.0476(6) Uani d 1
C C26 0.2271(3) 0.37458(19) 0.1722(2) 0.0552(7) Uani d 1
O O1B 0.4341(3) 0.70645(14) 0.20432(14) 0.0874(7) Uani d 1
O O2B 0.5797(2) 0.27135(14) 0.06882(13) 0.0675(5) Uani d 1
O O3B 1.2533(2) 0.37305(14) 0.53046(14) 0.0757(6) Uani d 1
O O4B 1.22652(19) 0.22009(12) 0.56595(11) 0.0583(5) Uani d 1
O O5B 1.1588(2) 0.08717(13) 0.56674(13) 0.0664(5) Uani d 1
C C1B 0.6213(3) 0.47154(17) 0.28976(16) 0.0464(6) Uani d 1
H H1B 0.5927 0.4099 0.3086 0.056 Uiso calc 1
C C2B 0.5121(3) 0.54570(18) 0.26048(17) 0.0527(7) Uani d 1
H H2B 0.4102 0.5345 0.2593 0.063 Uiso calc 1
C C3B 0.5538(3) 0.63758(18) 0.23254(17) 0.0559(7) Uani d 1
C C4B 0.7039(3) 0.65447(17) 0.23540(17) 0.0556(7) Uani d 1
H H4B 0.7309 0.7164 0.2166 0.067 Uiso calc 1
C C5B 0.9769(3) 0.59131(17) 0.27941(19) 0.0616(7) Uani d 1
H H5C 0.9848 0.6539 0.2747 0.074 Uiso calc 1
H H5D 1.0451 0.5866 0.2311 0.074 Uiso calc 1
C C6B 1.0240(3) 0.51389(16) 0.37485(18) 0.0547(7) Uani d 1
H H6C 1.1310 0.5187 0.3818 0.066 Uiso calc 1
H H6D 0.9627 0.5230 0.4231 0.066 Uiso calc 1
C C7B 1.0800(3) 0.33363(16) 0.44698(15) 0.0412(6) Uani d 1
C C8B 1.0537(2) 0.24431(16) 0.45687(15) 0.0410(6) Uani d 1
C C9B 0.9301(3) 0.13854(16) 0.40664(17) 0.0481(6) Uani d 1
H H9C 0.9410 0.0887 0.4704 0.058 Uiso calc 1
H H9D 1.0055 0.1241 0.3668 0.058 Uiso calc 1
C C10B 0.7705(3) 0.14050(15) 0.37765(16) 0.0470(6) Uani d 1
H H10C 0.7559 0.0806 0.3781 0.056 Uiso calc 1
H H10D 0.6948 0.1477 0.4217 0.056 Uiso calc 1
C C11B 0.6746(3) 0.21266(17) 0.21564(17) 0.0452(6) Uani d 1
H H11B 0.6374 0.1541 0.2301 0.054 Uiso calc 1
C C12B 0.6552(3) 0.28971(18) 0.12756(17) 0.0466(6) Uani d 1
C C13B 0.7156(3) 0.37574(17) 0.10419(16) 0.0485(6) Uani d 1
H H13B 0.7063 0.4270 0.0447 0.058 Uiso calc 1
C C14B 0.7905(3) 0.38470(16) 0.17052(16) 0.0450(6) Uani d 1
H H14B 0.8327 0.4424 0.1543 0.054 Uiso calc 1
C C15B 0.7752(3) 0.48667(15) 0.29184(15) 0.0413(6) Uani d 1
C C16B 0.8150(3) 0.57949(16) 0.26625(16) 0.0484(6) Uani d 1
C C17B 0.8906(3) 0.40605(15) 0.33414(15) 0.0394(5) Uani d 1
C C18B 1.0014(3) 0.41609(16) 0.38601(16) 0.0415(6) Uani d 1
C C19B 0.8840(2) 0.31768(15) 0.33252(15) 0.0371(5) Uani d 1
C C20B 0.9591(2) 0.23375(15) 0.39936(15) 0.0391(5) Uani d 1
C C21B 0.8044(2) 0.31013(15) 0.26054(15) 0.0370(5) Uani d 1
C C22B 0.7482(2) 0.22162(15) 0.28218(15) 0.0383(5) Uani d 1
C C23B 0.4664(5) 0.7987(2) 0.1717(3) 0.1213(15) Uani d 1
H H23D 0.3733 0.8387 0.1548 0.182 Uiso calc 1
H H23E 0.5366 0.8175 0.1178 0.182 Uiso calc 1
H H23F 0.5123 0.8055 0.2192 0.182 Uiso calc 1
C C24B 0.5497(4) 0.3489(2) -0.0203(2) 0.0901(10) Uani d 1
H H24D 0.4958 0.3272 -0.0547 0.135 Uiso calc 1
H H24E 0.6450 0.3737 -0.0537 0.135 Uiso calc 1
H H24F 0.4879 0.3984 -0.0129 0.135 Uiso calc 1
C C25B 1.1926(3) 0.3186(2) 0.51467(18) 0.0534(7) Uani d 1
C C26B 1.1451(3) 0.17239(19) 0.53251(17) 0.0498(6) Uani d 1

loop_
_atom_site_aniso_label
_atom_site_aniso_U_11
_atom_site_aniso_U_22
_atom_site_aniso_U_33
_atom_site_aniso_U_12
_atom_site_aniso_U_13
_atom_site_aniso_U_23
O1 0.0713(12) 0.0406(10) 0.0656(12) -0.0097(9) -0.0121(10) -0.0208(9)
O2 0.0628(12) 0.1206(17) 0.0705(12) 0.0183(11) -0.0239(10) -0.0726(13)
O3 0.0602(11) 0.0715(13) 0.0662(12) -0.0122(9) -0.0033(10) -0.0477(10)
O4 0.0737(12) 0.0499(11) 0.0646(12) -0.0148(9) 0.0019(10) -0.0343(10)
O5 0.1114(17) 0.0406(12) 0.0715(14) -0.0087(11) -0.0069(12) -0.0163(11)
C1 0.0413(13) 0.0467(15) 0.0422(14) -0.0038(11) -0.0092(11) -0.0215(12)
C2 0.0435(14) 0.0499(16) 0.0515(15) -0.0100(11) -0.0077(12) -0.0256(13)
C3 0.0514(15) 0.0410(14) 0.0443(14) -0.0099(11) -0.0008(12) -0.0214(12)
C4 0.0509(15) 0.0418(14) 0.0398(13) -0.0001(11) -0.0115(11) -0.0177(12)
C5 0.0413(13) 0.0473(14) 0.0422(13) -0.0033(11) -0.0116(11) -0.0219(12)
C6 0.0473(14) 0.0490(15) 0.0392(13) -0.0090(11) -0.0072(11) -0.0244(12)
C7 0.0402(13) 0.0441(14) 0.0391(13) -0.0093(10) 0.0029(10) -0.0220(12)
C8 0.0488(14) 0.0385(14) 0.0451(15) -0.0076(11) 0.0059(11) -0.0200(12)
C9 0.0667(18) 0.0458(15) 0.0484(15) 0.0065(13) -0.0072(13) -0.0181(13)
C10 0.0546(16) 0.0589(17) 0.0472(15) 0.0137(13) -0.0142(12) -0.0220(13)
C11 0.0430(14) 0.0713(18) 0.0426(14) 0.0054(13) -0.0138(11) -0.0277(14)
C12 0.0417(14) 0.0731(18) 0.0449(14) -0.0003(13) -0.0078(12) -0.0356(14)
C13 0.0468(15) 0.0594(16) 0.0494(15) 0.0053(12) -0.0068(12) -0.0336(13)
C14 0.0400(13) 0.0516(15) 0.0429(14) 0.0037(11) -0.0106(11) -0.0242(12)
C15 0.0391(13) 0.0423(14) 0.0349(12) -0.0025(10) -0.0059(10) -0.0205(11)
C16 0.0389(13) 0.0447(14) 0.0353(13) -0.0045(10) -0.0037(10) -0.0217(11)
C17 0.0331(12) 0.0415(14) 0.0401(13) -0.0020(10) -0.0021(10) -0.0217(11)
C18 0.0365(12) 0.0433(14) 0.0376(13) -0.0053(10) -0.0008(10) -0.0216(11)
C19 0.0349(12) 0.0445(14) 0.0365(13) -0.0002(10) -0.0048(10) -0.0197(11)
C20 0.0477(14) 0.0407(14) 0.0390(13) -0.0011(11) -0.0019(11) -0.0169(11)
C21 0.0405(13) 0.0451(14) 0.0346(13) -0.0010(11) -0.0052(10) -0.0189(11)
C22 0.0407(13) 0.0520(15) 0.0377(13) 0.0028(11) -0.0064(11) -0.0197(12)
C23 0.088(2) 0.0438(16) 0.0642(18) -0.0012(15) -0.0185(16) -0.0187(14)
C24 0.068(2) 0.172(4) 0.115(3) 0.028(2) -0.0244(19) -0.119(3)
C25 0.0458(15) 0.0491(16) 0.0543(16) -0.0113(12) 0.0076(13) -0.0299(14)
C26 0.0631(17) 0.0448(17) 0.0548(17) -0.0122(13) 0.0091(14) -0.0216(14)
O1B 0.1200(18) 0.0543(13) 0.0742(14) 0.0350(12) -0.0089(13) -0.0255(11)
O2B 0.0745(13) 0.0880(14) 0.0598(12) -0.0165(10) -0.0110(10) -0.0473(11)
O3B 0.0811(14) 0.0756(14) 0.0928(15) 0.0114(11) -0.0425(11) -0.0539(12)
O4B 0.0601(11) 0.0601(12) 0.0571(11) 0.0153(9) -0.0247(9) -0.0292(10)
O5B 0.0698(13) 0.0470(12) 0.0712(13) 0.0180(9) -0.0205(10) -0.0195(10)
C1B 0.0567(16) 0.0393(14) 0.0456(14) 0.0044(12) -0.0124(12) -0.0216(12)
C2B 0.0574(16) 0.0521(17) 0.0498(15) 0.0121(13) -0.0127(12) -0.0259(13)
C3B 0.077(2) 0.0448(17) 0.0423(15) 0.0233(15) -0.0115(14) -0.0209(13)
C4B 0.087(2) 0.0318(14) 0.0475(15) 0.0062(14) -0.0147(14) -0.0181(12)
C5B 0.085(2) 0.0359(15) 0.0640(18) -0.0115(13) -0.0187(15) -0.0198(13)
C6B 0.0659(17) 0.0435(15) 0.0635(17) 0.0000(12) -0.0224(14) -0.0296(14)
C7B 0.0410(13) 0.0439(14) 0.0420(13) 0.0017(11) -0.0055(11) -0.0231(12)
C8B 0.0364(13) 0.0408(14) 0.0418(13) 0.0040(10) -0.0039(11) -0.0170(11)
C9B 0.0474(15) 0.0333(13) 0.0571(16) -0.0012(11) -0.0036(12) -0.0159(12)
C10B 0.0506(15) 0.0328(13) 0.0555(15) -0.0050(11) -0.0046(12) -0.0183(12)
C11B 0.0449(14) 0.0441(15) 0.0557(16) -0.0093(11) 0.0047(12) -0.0311(13)
C12B 0.0448(14) 0.0596(17) 0.0492(15) -0.0032(12) 0.0000(12) -0.0371(14)
C13B 0.0572(16) 0.0500(16) 0.0398(14) -0.0022(12) -0.0044(12) -0.0221(12)
C14B 0.0573(15) 0.0356(13) 0.0432(14) -0.0049(11) -0.0048(12) -0.0186(12)
C15B 0.0576(15) 0.0322(13) 0.0359(13) 0.0025(11) -0.0117(11) -0.0168(11)
C16B 0.0684(17) 0.0353(14) 0.0434(14) -0.0009(12) -0.0131(12) -0.0187(12)
C17B 0.0476(14) 0.0344(13) 0.0363(13) -0.0016(10) -0.0049(11) -0.0163(11)
C18B 0.0486(14) 0.0382(14) 0.0410(13) -0.0008(11) -0.0070(11) -0.0208(11)
C19B 0.0391(13) 0.0315(13) 0.0400(13) -0.0030(10) -0.0033(10) -0.0159(11)
C20B 0.0376(13) 0.0339(13) 0.0429(13) -0.0004(10) -0.0014(10) -0.0162(11)
C21B 0.0413(13) 0.0318(13) 0.0397(13) 0.0002(10) -0.0035(10) -0.0186(11)
C22B 0.0366(12) 0.0343(13) 0.0456(14) -0.0033(10) 0.0018(10) -0.0206(11)
C23B 0.149(4) 0.066(2) 0.113(3) 0.026(2) 0.020(3) -0.023(2)
C24B 0.098(3) 0.120(3) 0.065(2) -0.009(2) -0.0306(18) -0.048(2)
C25B 0.0526(16) 0.0580(18) 0.0542(16) 0.0105(13) -0.0146(13) -0.0306(15)
C26B 0.0477(15) 0.0501(17) 0.0495(15) 0.0109(13) -0.0086(12) -0.0230(14)

loop_
_atom_type_symbol
_atom_type_description
_atom_type_scat_dispersion_real
_atom_type_scat_dispersion_imag
_atom_type_scat_source
C C 0.0033 0.0016 'International Tables Vol C Tables 4.2.6.8 and 6.1.1.4'
H H 0.0000 0.0000 'International Tables Vol C Tables 4.2.6.8 and 6.1.1.4'
O O 0.0106 0.0060 'International Tables Vol C Tables 4.2.6.8 and 6.1.1.4'

loop_
_geom_angle_atom_site_label_1
_geom_angle_atom_site_label_2
_geom_angle_atom_site_label_3
_geom_angle
C3 O1 C23 117.74(19)
C12 O2 C24 118.3(2)
C25 O4 C26 109.91(19)
C2 C1 C15 121.3(2)
C2 C1 H1 119.4
C15 C1 H1 119.4
C1 C2 C3 120.5(2)
C1 C2 H2 119.7
C3 C2 H2 119.7
O1 C3 C2 116.1(2)
O1 C3 C4 124.7(2)
C2 C3 C4 119.2(2)
C3 C4 C16 120.4(2)
C3 C4 H4 119.8
C16 C4 H4 119.8
C16 C5 C6 109.11(18)
C16 C5 H5A 109.9
C6 C5 H5A 109.9
C16 C5 H5B 109.9
C6 C5 H5B 109.9
H5A C5 H5B 108.3
C18 C6 C5 110.95(18)
C18 C6 H6A 109.4
C5 C6 H6A 109.4
C18 C6 H6B 109.4
C5 C6 H6B 109.4
H6A C6 H6B 108.0
C18 C7 C8 122.4(2)
C18 C7 C25 129.9(2)
C8 C7 C25 107.7(2)
C7 C8 C20 121.9(2)
C7 C8 C26 108.0(2)
C20 C8 C26 130.0(2)
C20 C9 C10 109.8(2)
C20 C9 H9A 109.7
C10 C9 H9A 109.7
C20 C9 H9B 109.7
C10 C9 H9B 109.7
H9A C9 H9B 108.2
C22 C10 C9 108.9(2)
C22 C10 H10A 109.9
C9 C10 H10A 109.9
C22 C10 H10B 109.9
C9 C10 H10B 109.9
H10A C10 H10B 108.3
C12 C11 C22 121.0(2)
C12 C11 H11 119.5
C22 C11 H11 119.5
O2 C12 C13 124.7(2)
O2 C12 C11 115.5(2)
C13 C12 C11 119.9(2)
C12 C13 C14 119.5(2)
C12 C13 H13 120.2
C14 C13 H13 120.2
C13 C14 C21 121.7(2)
C13 C14 H14 119.2
C21 C14 H14 119.2
C16 C15 C1 117.8(2)
C16 C15 C17 119.52(19)
C1 C15 C17 122.51(19)
C4 C16 C15 120.6(2)
C4 C16 C5 121.27(19)
C15 C16 C5 118.1(2)
C18 C17 C19 119.55(19)
C18 C17 C15 116.29(18)
C19 C17 C15 124.11(19)
C7 C18 C17 117.29(19)
C7 C18 C6 123.47(19)
C17 C18 C6 119.24(19)
C20 C19 C17 120.94(19)
C20 C19 C21 115.84(19)
C17 C19 C21 123.10(19)
C8 C20 C19 116.6(2)
C8 C20 C9 123.6(2)
C19 C20 C9 119.8(2)
C14 C21 C22 118.2(2)
C14 C21 C19 122.64(19)
C22 C21 C19 118.9(2)
C11 C22 C21 119.6(2)
C11 C22 C10 122.5(2)
C21 C22 C10 117.8(2)
O1 C23 H23A 109.5
O1 C23 H23B 109.5
H23A C23 H23B 109.5
O1 C23 H23C 109.5
H23A C23 H23C 109.5
H23B C23 H23C 109.5
O2 C24 H24A 109.5
O2 C24 H24B 109.5
H24A C24 H24B 109.5
O2 C24 H24C 109.5
H24A C24 H24C 109.5
H24B C24 H24C 109.5
O3 C25 O4 120.1(2)
O3 C25 C7 132.6(2)
O4 C25 C7 107.2(2)
O5 C26 O4 120.5(2)
O5 C26 C8 132.3(3)
O4 C26 C8 107.2(2)
C23B O1B C3B 118.2(3)
C12B O2B C24B 117.4(2)
C26B O4B C25B 109.09(18)
C2B C1B C15B 121.2(2)
C2B C1B H1B 119.4
C15B C1B H1B 119.4
C1B C2B C3B 119.7(3)
C1B C2B H2B 120.2
C3B C2B H2B 120.2
C4B C3B O1B 125.0(3)
C4B C3B C2B 120.5(2)
O1B C3B C2B 114.5(3)
C3B C4B C16B 120.2(2)
C3B C4B H4B 119.9
C16B C4B H4B 119.9
C16B C5B C6B 109.4(2)
C16B C5B H5C 109.8
C6B C5B H5C 109.8
C16B C5B H5D 109.8
C6B C5B H5D 109.8
H5C C5B H5D 108.2
C18B C6B C5B 110.5(2)
C18B C6B H6C 109.6
C5B C6B H6C 109.6
C18B C6B H6D 109.6
C5B C6B H6D 109.6
H6C C6B H6D 108.1
C18B C7B C8B 122.1(2)
C18B C7B C25B 130.5(2)
C8B C7B C25B 107.4(2)
C20B C8B C7B 122.0(2)
C20B C8B C26B 130.1(2)
C7B C8B C26B 107.8(2)
C20B C9B C10B 110.35(18)
C20B C9B H9C 109.6
C10B C9B H9C 109.6
C20B C9B H9D 109.6
C10B C9B H9D 109.6
H9C C9B H9D 108.1
C22B C10B C9B 110.17(19)
C22B C10B H10C 109.6
C9B C10B H10C 109.6
C22B C10B H10D 109.6
C9B C10B H10D 109.6
H10C C10B H10D 108.1
C22B C11B C12B 121.1(2)
C22B C11B H11B 119.5
C12B C11B H11B 119.5
O2B C12B C13B 125.0(2)
O2B C12B C11B 115.1(2)
C13B C12B C11B 119.9(2)
C12B C13B C14B 119.1(2)
C12B C13B H13B 120.4
C14B C13B H13B 120.4
C13B C14B C21B 122.0(2)
C13B C14B H14B 119.0
C21B C14B H14B 119.0
C1B C15B C16B 118.5(2)
C1B C15B C17B 121.6(2)
C16B C15B C17B 119.1(2)
C4B C16B C15B 119.8(2)
C4B C16B C5B 123.0(2)
C15B C16B C5B 117.1(2)
C18B C17B C19B 120.04(19)
C18B C17B C15B 116.69(19)
C19B C17B C15B 122.9(2)
C7B C18B C17B 117.0(2)
C7B C18B C6B 123.7(2)
C17B C18B C6B 119.31(19)
C20B C19B C17B 120.2(2)
C20B C19B C21B 117.42(19)
C17B C19B C21B 122.36(19)
C8B C20B C19B 116.9(2)
C8B C20B C9B 123.6(2)
C19B C20B C9B 119.4(2)
C14B C21B C22B 118.2(2)
C14B C21B C19B 123.1(2)
C22B C21B C19B 118.56(19)
C11B C22B C21B 119.6(2)
C11B C22B C10B 122.5(2)
C21B C22B C10B 117.9(2)
O1B C23B H23D 109.5
O1B C23B H23E 109.5
H23D C23B H23E 109.5
O1B C23B H23F 109.5
H23D C23B H23F 109.5
H23E C23B H23F 109.5
O2B C24B H24D 109.5
O2B C24B H24E 109.5
H24D C24B H24E 109.5
O2B C24B H24F 109.5
H24D C24B H24F 109.5
H24E C24B H24F 109.5
O3B C25B O4B 120.1(2)
O3B C25B C7B 132.1(2)
O4B C25B C7B 107.8(2)
O5B C26B O4B 119.8(2)
O5B C26B C8B 132.3(2)
O4B C26B C8B 107.9(2)

loop_
_geom_bond_atom_site_label_1
_geom_bond_atom_site_label_2
_geom_bond_distance
O1 C3 1.362(3)
O1 C23 1.429(3)
O2 C12 1.368(3)
O2 C24 1.414(3)
O3 C25 1.192(3)
O4 C25 1.399(3)
O4 C26 1.401(3)
O5 C26 1.193(3)
C1 C2 1.374(3)
C1 C15 1.399(3)
C1 H1 0.9300
C2 C3 1.386(3)
C2 H2 0.9300
C3 C4 1.387(3)
C4 C16 1.391(3)
C4 H4 0.9300
C5 C16 1.506(3)
C5 C6 1.518(3)
C5 H5A 0.9700
C5 H5B 0.9700
C6 C18 1.498(3)
C6 H6A 0.9700
C6 H6B 0.9700
C7 C18 1.378(3)
C7 C8 1.387(3)
C7 C25 1.478(3)
C8 C20 1.395(3)
C8 C26 1.474(3)
C9 C20 1.505(3)
C9 C10 1.518(4)
C9 H9A 0.9700
C9 H9B 0.9700
C10 C22 1.501(3)
C10 H10A 0.9700
C10 H10B 0.9700
C11 C12 1.379(3)
C11 C22 1.388(3)
C11 H11 0.9300
C12 C13 1.378(3)
C13 C14 1.383(3)
C13 H13 0.9300
C14 C21 1.389(3)
C14 H14 0.9300
C15 C16 1.399(3)
C15 C17 1.480(3)
C17 C18 1.421(3)
C17 C19 1.427(3)
C19 C20 1.410(3)
C19 C21 1.488(3)
C21 C22 1.401(3)
C23 H23A 0.9600
C23 H23B 0.9600
C23 H23C 0.9600
C24 H24A 0.9600
C24 H24B 0.9600
C24 H24C 0.9600
O1B C23B 1.352(4)
O1B C3B 1.379(3)
O2B C12B 1.364(3)
O2B C24B 1.418(3)
O3B C25B 1.193(3)
O4B C26B 1.397(3)
O4B C25B 1.399(3)
O5B C26B 1.194(3)
C1B C2B 1.367(3)
C1B C15B 1.398(3)
C1B H1B 0.9300
C2B C3B 1.384(3)
C2B H2B 0.9300
C3B C4B 1.376(4)
C4B C16B 1.386(3)
C4B H4B 0.9300
C5B C16B 1.497(3)
C5B C6B 1.521(3)
C5B H5C 0.9700
C5B H5D 0.9700
C6B C18B 1.508(3)
C6B H6C 0.9700
C6B H6D 0.9700
C7B C18B 1.379(3)
C7B C8B 1.391(3)
C7B C25B 1.469(3)
C8B C20B 1.385(3)
C8B C26B 1.464(3)
C9B C20B 1.506(3)
C9B C10B 1.511(3)
C9B H9C 0.9700
C9B H9D 0.9700
C10B C22B 1.493(3)
C10B H10C 0.9700
C10B H10D 0.9700
C11B C22B 1.382(3)
C11B C12B 1.389(3)
C11B H11B 0.9300
C12B C13B 1.380(3)
C13B C14B 1.385(3)
C13B H13B 0.9300
C14B C21B 1.389(3)
C14B H14B 0.9300
C15B C16B 1.400(3)
C15B C17B 1.478(3)
C17B C18B 1.413(3)
C17B C19B 1.425(3)
C19B C20B 1.410(3)
C19B C21B 1.478(3)
C21B C22B 1.406(3)
C23B H23D 0.9600
C23B H23E 0.9600
C23B H23F 0.9600
C24B H24D 0.9600
C24B H24E 0.9600
C24B H24F 0.9600

loop_
_geom_hbond_atom_site_label_D
_geom_hbond_atom_site_label_H
_geom_hbond_atom_site_label_A
_geom_hbond_site_symmetry_A
_geom_hbond_distance_DH
_geom_hbond_distance_HA
_geom_hbond_distance_DA
_geom_hbond_angle_DHA
C1 H1 O2 2 0.93 2.58 3.304(3) 134.9
C23 H23A O3B 1_445 0.96 2.71 3.666(3) 177.0
C6B H6D O3B 2_766 0.97 2.68 3.547(3) 148.8
C10B H10C O5B 2_756 0.97 2.44 3.297(3) 147.3
C13B H13B O5 2_665 0.93 2.56 3.408(3) 152.2
C24B H24D O1B 2_665 0.96 2.74 3.491(4) 135.8

loop_
_geom_torsion_atom_site_label_1
_geom_torsion_atom_site_label_2
_geom_torsion_atom_site_label_3
_geom_torsion_atom_site_label_4
_geom_torsion
C15 C1 C2 C3 -0.6(3)
C23 O1 C3 C2 170.0(2)
C23 O1 C3 C4 -10.5(3)
C1 C2 C3 O1 -177.3(2)
C1 C2 C3 C4 3.2(3)
O1 C3 C4 C16 178.8(2)
C2 C3 C4 C16 -1.8(3)
C16 C5 C6 C18 -55.7(2)
C18 C7 C8 C20 -5.4(3)
C25 C7 C8 C20 175.5(2)
C18 C7 C8 C26 177.6(2)
C25 C7 C8 C26 -1.5(2)
C20 C9 C10 C22 -57.2(3)
C24 O2 C12 C13 -2.9(4)
C24 O2 C12 C11 175.0(3)
C22 C11 C12 O2 -177.7(2)
C22 C11 C12 C13 0.3(4)
O2 C12 C13 C14 179.0(2)
C11 C12 C13 C14 1.2(4)
C12 C13 C14 C21 0.1(4)
C2 C1 C15 C16 -3.4(3)
C2 C1 C15 C17 -178.9(2)
C3 C4 C16 C15 -2.3(3)
C3 C4 C16 C5 175.5(2)
C1 C15 C16 C4 4.8(3)
C17 C15 C16 C4 -179.51(19)
C1 C15 C16 C5 -173.1(2)
C17 C15 C16 C5 2.6(3)
C6 C5 C16 C4 -138.3(2)
C6 C5 C16 C15 39.5(3)
C16 C15 C17 C18 -29.0(3)
C1 C15 C17 C18 146.5(2)
C16 C15 C17 C19 153.7(2)
C1 C15 C17 C19 -30.8(3)
C8 C7 C18 C17 2.0(3)
C25 C7 C18 C17 -179.2(2)
C8 C7 C18 C6 -178.1(2)
C25 C7 C18 C6 0.7(4)
C19 C17 C18 C7 7.2(3)
C15 C17 C18 C7 -170.15(19)
C19 C17 C18 C6 -172.72(19)
C15 C17 C18 C6 9.9(3)
C5 C6 C18 C7 -147.6(2)
C5 C6 C18 C17 32.4(3)
C18 C17 C19 C20 -13.5(3)
C15 C17 C19 C20 163.7(2)
C18 C17 C19 C21 162.52(19)
C15 C17 C19 C21 -20.3(3)
C7 C8 C20 C19 -0.6(3)
C26 C8 C20 C19 175.6(2)
C7 C8 C20 C9 -179.3(2)
C26 C8 C20 C9 -3.0(4)
C17 C19 C20 C8 9.9(3)
C21 C19 C20 C8 -166.4(2)
C17 C19 C20 C9 -171.4(2)
C21 C19 C20 C9 12.3(3)
C10 C9 C20 C8 -150.1(2)
C10 C9 C20 C19 31.3(3)
C13 C14 C21 C22 -2.9(3)
C13 C14 C21 C19 -176.9(2)
C20 C19 C21 C14 143.3(2)
C17 C19 C21 C14 -32.9(3)
C20 C19 C21 C22 -30.7(3)
C17 C19 C21 C22 153.1(2)
C12 C11 C22 C21 -3.2(4)
C12 C11 C22 C10 173.5(2)
C14 C21 C22 C11 4.4(3)
C19 C21 C22 C11 178.6(2)
C14 C21 C22 C10 -172.5(2)
C19 C21 C22 C10 1.8(3)
C9 C10 C22 C11 -134.6(2)
C9 C10 C22 C21 42.2(3)
C26 O4 C25 O3 -179.8(2)
C26 O4 C25 C7 0.0(2)
C18 C7 C25 O3 1.8(4)
C8 C7 C25 O3 -179.3(3)
C18 C7 C25 O4 -178.0(2)
C8 C7 C25 O4 0.9(2)
C25 O4 C26 O5 -179.9(2)
C25 O4 C26 C8 -0.9(2)
C7 C8 C26 O5 -179.7(3)
C20 C8 C26 O5 3.6(5)
C7 C8 C26 O4 1.5(3)
C20 C8 C26 O4 -175.2(2)
C15B C1B C2B C3B -0.2(4)
C23B O1B C3B C4B 4.1(4)
C23B O1B C3B C2B -176.9(3)
C1B C2B C3B C4B -1.0(4)
C1B C2B C3B O1B 179.9(2)
O1B C3B C4B C16B 179.1(2)
C2B C3B C4B C16B 0.1(4)
C16B C5B C6B C18B 55.4(3)
C18B C7B C8B C20B 6.9(3)
C25B C7B C8B C20B -176.3(2)
C18B C7B C8B C26B -174.9(2)
C25B C7B C8B C26B 1.8(2)
C20B C9B C10B C22B 55.0(3)
C24B O2B C12B C13B -5.7(4)
C24B O2B C12B C11B 176.7(2)
C22B C11B C12B O2B -179.6(2)
C22B C11B C12B C13B 2.7(3)
O2B C12B C13B C14B -179.7(2)
C11B C12B C13B C14B -2.2(3)
C12B C13B C14B C21B -1.1(3)
C2B C1B C15B C16B 2.2(3)
C2B C1B C15B C17B 172.3(2)
C3B C4B C16B C15B 2.0(4)
C3B C4B C16B C5B -174.2(2)
C1B C15B C16B C4B -3.1(3)
C17B C15B C16B C4B -173.4(2)
C1B C15B C16B C5B 173.4(2)
C17B C15B C16B C5B 3.0(3)
C6B C5B C16B C4B 131.1(2)
C6B C5B C16B C15B -45.2(3)
C1B C15B C17B C18B -140.7(2)
C16B C15B C17B C18B 29.3(3)
C1B C15B C17B C19B 32.6(3)
C16B C15B C17B C19B -157.3(2)
C8B C7B C18B C17B 0.7(3)
C25B C7B C18B C17B -175.2(2)
C8B C7B C18B C6B 178.5(2)
C25B C7B C18B C6B 2.6(4)
C19B C17B C18B C7B -11.8(3)
C15B C17B C18B C7B 161.8(2)
C19B C17B C18B C6B 170.2(2)
C15B C17B C18B C6B -16.2(3)
C5B C6B C18B C7B 156.3(2)
C5B C6B C18B C17B -25.9(3)
C18B C17B C19B C20B 15.9(3)
C15B C17B C19B C20B -157.3(2)
C18B C17B C19B C21B -162.1(2)
C15B C17B C19B C21B 24.8(3)
C7B C8B C20B C19B -2.9(3)
C26B C8B C20B C19B 179.4(2)
C7B C8B C20B C9B 178.8(2)
C26B C8B C20B C9B 1.1(4)
C17B C19B C20B C8B -8.3(3)
C21B C19B C20B C8B 169.83(19)
C17B C19B C20B C9B 170.1(2)
C21B C19B C20B C9B -11.8(3)
C10B C9B C20B C8B 149.0(2)
C10B C9B C20B C19B -29.3(3)
C13B C14B C21B C22B 3.8(3)
C13B C14B C21B C19B 179.8(2)
C20B C19B C21B C14B -148.4(2)
C17B C19B C21B C14B 29.6(3)
C20B C19B C21B C22B 27.5(3)
C17B C19B C21B C22B -154.4(2)
C12B C11B C22B C21B 0.1(3)
C12B C11B C22B C10B 179.7(2)
C14B C21B C22B C11B -3.3(3)
C19B C21B C22B C11B -179.41(19)
C14B C21B C22B C10B 177.1(2)
C19B C21B C22B C10B 0.9(3)
C9B C10B C22B C11B 138.1(2)
C9B C10B C22B C21B -42.3(3)
C26B O4B C25B O3B -178.2(2)
C26B O4B C25B C7B 1.8(3)
C18B C7B C25B O3B -5.9(5)
C8B C7B C25B O3B 177.7(3)
C18B C7B C25B O4B 174.2(2)
C8B C7B C25B O4B -2.2(3)
C25B O4B C26B O5B 179.5(2)
C25B O4B C26B C8B -0.7(3)
C20B C8B C26B O5B -3.1(5)
C7B C8B C26B O5B 179.0(3)
C20B C8B C26B O4B 177.2(2)
C7B C8B C26B O4B -0.8(3)
